data_4501104
loop_
_publ_author_name
'Liu, Yu'
'Pan, Mei'
'Li, Kang'
'Yan, Cheng'
'Shen, Yong'
'Zhao, Cun-Yuan'
'Wang, Wei'
'Su, Cheng-Yong'

_publ_section_title
;
 Metal-Directed Assembly of Hexameric Ring, Dimeric Ring and 1D Chain from
 a Branched Tripodal Ligand
;
_journal_issue 11
_journal_name_full 'Crystal Growth &amp; Design'
_journal_page_first 4876
_journal_paper_doi 10.1021/cg200701j
_journal_volume 11
_journal_year 2011
_chemical_formula_sum 'C156 H236 B6 F24 N42 O64 Zn6'
_chemical_formula_weight 4636.95
_chemical_name_systematic
; 
 ? 
;
_space_group_IT_number 205
_symmetry_cell_setting cubic
_symmetry_space_group_name_Hall '-P 2ac 2ab 3'
_symmetry_space_group_name_H-M 'P a -3'
_atom_sites_solution_hydrogens geom
_atom_sites_solution_primary direct
_atom_sites_solution_secondary difmap
_audit_creation_method SHELXL-97
_cell_angle_alpha 90.00
_cell_angle_beta 90.00
_cell_angle_gamma 90.00
_cell_formula_units_Z 4
_cell_length_a 27.31400(10)
_cell_length_b 27.31400(10)
_cell_length_c 27.31400(10)
_cell_measurement_reflns_used 8030
_cell_measurement_temperature 150(2)
_cell_measurement_theta_max 28.9526
_cell_measurement_theta_min 3.0688
_cell_volume 20377.74(13)
_computing_cell_refinement
;
CrysAlisPro, Oxford Diffraction Ltd.,
Version 1.171.33.52 (release 06-11-2009 CrysAlis171 .NET)
(compiled Nov  6 2009,16:24:50)
;
_computing_data_collection
;
CrysAlisPro, Oxford Diffraction Ltd.,
Version 1.171.33.52 (release 06-11-2009 CrysAlis171 .NET)
(compiled Nov  6 2009,16:24:50)
;
_computing_data_reduction
;
CrysAlisPro, Oxford Diffraction Ltd.,
Version 1.171.33.52 (release 06-11-2009 CrysAlis171 .NET)
(compiled Nov  6 2009,16:24:50)
;
_computing_structure_refinement 'SHELXL-97 (Sheldrick, 1997)'
_computing_structure_solution 'SHELXS-97 (Sheldrick, 1990)'
_diffrn_ambient_temperature 150(2)
_diffrn_detector_area_resol_mean 16.0855
_diffrn_measured_fraction_theta_full 0.969
_diffrn_measured_fraction_theta_max 0.969
_diffrn_measurement_device_type 'Xcalibur, Sapphire3, Gemini ultra, CCD area'
_diffrn_measurement_method '\w scans'
_diffrn_radiation_monochromator graphite
_diffrn_radiation_source 'fine-focus sealed tube'
_diffrn_radiation_type MoK\a
_diffrn_radiation_wavelength 0.71073
_diffrn_reflns_av_R_equivalents 0.0604
_diffrn_reflns_av_sigmaI/netI 0.1016
_diffrn_reflns_limit_h_max 16
_diffrn_reflns_limit_h_min -28
_diffrn_reflns_limit_k_max 34
_diffrn_reflns_limit_k_min -20
_diffrn_reflns_limit_l_max 15
_diffrn_reflns_limit_l_min -22
_diffrn_reflns_number 21113
_diffrn_reflns_theta_full 26.99
_diffrn_reflns_theta_max 26.99
_diffrn_reflns_theta_min 3.07
_exptl_absorpt_coefficient_mu 0.810
_exptl_absorpt_correction_T_max 0.7931
_exptl_absorpt_correction_T_min 0.6420
_exptl_absorpt_correction_type multi-scan
_exptl_absorpt_process_details
;
CrysAlisPro, Oxford Diffraction Ltd.,
Version 1.171.33.66 (release 28-04-2010 CrysAlis171 .NET)
(compiled Apr 28 2010,14:27:37)
Empirical absorption correction using spherical harmonics,
 implemented in SCALE3 ABSPACK scaling algorithm.
;
_exptl_crystal_colour colorless
_exptl_crystal_density_diffrn 1.511
_exptl_crystal_density_method 'not measured'
_exptl_crystal_description block
_exptl_crystal_F_000 9616
_exptl_crystal_size_max 0.60
_exptl_crystal_size_mid 0.60
_exptl_crystal_size_min 0.30
_refine_diff_density_max 0.693
_refine_diff_density_min -0.594
_refine_diff_density_rms 0.095
_refine_ls_extinction_method none
_refine_ls_goodness_of_fit_ref 0.968
_refine_ls_hydrogen_treatment constr
_refine_ls_matrix_type full
_refine_ls_number_parameters 466
_refine_ls_number_reflns 7198
_refine_ls_number_restraints 144
_refine_ls_restrained_S_all 1.008
_refine_ls_R_factor_all 0.1174
_refine_ls_R_factor_gt 0.0678
_refine_ls_shift/su_max 0.044
_refine_ls_shift/su_mean 0.005
_refine_ls_structure_factor_coef Fsqd
_refine_ls_weighting_details 'calc w=1/[\s^2^(Fo^2^)+(0.1116P)^2^+0.0000P] where P=(Fo^2^+2Fc^2^)/3'
_refine_ls_weighting_scheme calc
_refine_ls_wR_factor_gt 0.1846
_refine_ls_wR_factor_ref 0.1980
_reflns_number_gt 4001
_reflns_number_total 7198
_reflns_threshold_expression >2sigma(I)
_cod_data_source_file cg200701j_si_002.cif
_cod_data_source_block Zn-BF4
_cod_depositor_comments
;
The following automatic conversions were performed:

'_symmetry_cell_setting' value 'Cubic' changed to 'cubic' according
to /home/saulius/struct/CIF-dictionaries/cif_core.dic dictionary
named 'cif_core.dic' version 2.4.1 from 2010-06-29.

Automatic conversion script
Id: cif_fix_values 1715 2011-07-08 13:25:40Z adriana 
;
_cod_original_cell_volume 20377.73(13)
_cod_original_sg_symbol_H-M 'Pa-3  '
_cod_database_code 4501104

loop_
_symmetry_equiv_pos_as_xyz
'x, y, z'
'-x+1/2, -y, z+1/2'
'-x, y+1/2, -z+1/2'
'x+1/2, -y+1/2, -z'
'z, x, y'
'z+1/2, -x+1/2, -y'
'-z+1/2, -x, y+1/2'
'-z, x+1/2, -y+1/2'
'y, z, x'
'-y, z+1/2, -x+1/2'
'y+1/2, -z+1/2, -x'
'-y+1/2, -z, x+1/2'
'-x, -y, -z'
'x-1/2, y, -z-1/2'
'x, -y-1/2, z-1/2'
'-x-1/2, y-1/2, z'
'-z, -x, -y'
'-z-1/2, x-1/2, y'
'z-1/2, x, -y-1/2'
'z, -x-1/2, y-1/2'
'-y, -z, -x'
'y, -z-1/2, x-1/2'
'-y-1/2, z-1/2, x'
'y-1/2, z, -x-1/2'

loop_
_atom_site_label
_atom_site_type_symbol
_atom_site_fract_x
_atom_site_fract_y
_atom_site_fract_z
_atom_site_U_iso_or_equiv
_atom_site_adp_type
_atom_site_occupancy
_atom_site_symmetry_multiplicity
_atom_site_calc_flag
_atom_site_refinement_flags
Zn1 Zn 0.644598(19) -0.096823(19) 0.844976(18) 0.02786(19) Uani 1 1 d .
N1 N 0.69226(13) -0.03046(14) 0.80653(14) 0.0327(9) Uani 1 1 d .
N2 N 0.69576(14) -0.07716(14) 0.89570(13) 0.0329(9) Uani 1 1 d .
N3 N 0.74895(14) -0.02393(15) 0.92722(14) 0.0403(10) Uani 1 1 d .
H3A H 0.7678 0.0021 0.9297 0.048 Uiso 1 1 calc R
N4 N 0.67007(14) -0.12485(14) 0.78093(13) 0.0333(9) Uani 1 1 d .
N5 N 0.71694(15) -0.12224(16) 0.71494(15) 0.0464(11) Uani 1 1 d .
H5B H 0.7394 -0.1121 0.6942 0.056 Uiso 1 1 calc R
N6 N 0.59464(13) -0.04168(13) 0.83119(13) 0.0271(8) Uani 1 1 d .
N7 N 0.57533(14) 0.03093(13) 0.79988(13) 0.0330(9) Uani 1 1 d .
C1 C 0.71173(18) -0.00183(17) 0.84715(17) 0.0370(12) Uani 1 1 d .
H1A H 0.6886 0.0248 0.8556 0.044 Uiso 1 1 calc R
H1B H 0.7433 0.0132 0.8376 0.044 Uiso 1 1 calc R
C2 C 0.71903(18) -0.03427(18) 0.89002(18) 0.0361(12) Uani 1 1 d .
C3 C 0.71244(17) -0.09419(18) 0.94091(17) 0.0351(12) Uani 1 1 d .
C4 C 0.7011(2) -0.13715(19) 0.96654(18) 0.0440(13) Uani 1 1 d .
H4A H 0.6790 -0.1606 0.9536 0.053 Uiso 1 1 calc R
C5 C 0.7234(2) -0.1440(2) 1.0111(2) 0.0564(16) Uani 1 1 d .
H5A H 0.7160 -0.1728 1.0291 0.068 Uiso 1 1 calc R
C6 C 0.7561(2) -0.1108(2) 1.0310(2) 0.0635(17) Uani 1 1 d .
H6A H 0.7706 -0.1173 1.0619 0.076 Uiso 1 1 calc R
C7 C 0.7678(2) -0.0679(2) 1.0061(2) 0.0514(15) Uani 1 1 d .
H7A H 0.7900 -0.0446 1.0192 0.062 Uiso 1 1 calc R
C8 C 0.74504(18) -0.06111(19) 0.96090(18) 0.0387(12) Uani 1 1 d .
C9 C 0.72995(18) -0.05653(17) 0.77825(19) 0.0400(12) Uani 1 1 d .
H9A H 0.7577 -0.0657 0.7996 0.048 Uiso 1 1 calc R
H9B H 0.7424 -0.0356 0.7514 0.048 Uiso 1 1 calc R
C10 C 0.70564(18) -0.10106(18) 0.75821(18) 0.0376(12) Uani 1 1 d .
C11 C 0.65717(18) -0.16428(17) 0.75097(17) 0.0354(12) Uani 1 1 d .
C12 C 0.62324(18) -0.20095(18) 0.75624(19) 0.0394(12) Uani 1 1 d .
H12A H 0.6031 -0.2029 0.7846 0.047 Uiso 1 1 calc R
C13 C 0.6193(2) -0.2348(2) 0.7190(2) 0.0502(15) Uani 1 1 d .
H13A H 0.5963 -0.2607 0.7220 0.060 Uiso 1 1 calc R
C14 C 0.6482(2) -0.2321(2) 0.6772(2) 0.0557(16) Uani 1 1 d .
H14A H 0.6439 -0.2557 0.6521 0.067 Uiso 1 1 calc R
C15 C 0.6827(2) -0.1961(2) 0.6714(2) 0.0575(16) Uani 1 1 d .
H15A H 0.7026 -0.1942 0.6430 0.069 Uiso 1 1 calc R
C16 C 0.6868(2) -0.16283(19) 0.70892(18) 0.0424(13) Uani 1 1 d .
C17 C 0.65661(17) -0.00434(18) 0.77629(17) 0.0373(12) Uani 1 1 d .
H17A H 0.6535 -0.0205 0.7440 0.045 Uiso 1 1 calc R
H17B H 0.6674 0.0298 0.7710 0.045 Uiso 1 1 calc R
C18 C 0.60812(16) -0.00506(17) 0.80266(17) 0.0304(11) Uani 1 1 d .
C19 C 0.54824(16) -0.02804(15) 0.84873(15) 0.0262(10) Uani 1 1 d .
C20 C 0.51686(17) -0.05165(16) 0.88102(16) 0.0309(11) Uani 1 1 d .
H20A H 0.5246 -0.0828 0.8944 0.037 Uiso 1 1 calc R
C21 C 0.47395(18) -0.02772(18) 0.89280(18) 0.0384(12) Uani 1 1 d .
H21A H 0.4517 -0.0432 0.9146 0.046 Uiso 1 1 calc R
C22 C 0.46199(18) 0.01735(18) 0.87443(18) 0.0393(12) Uani 1 1 d .
H22A H 0.4322 0.0325 0.8840 0.047 Uiso 1 1 calc R
C23 C 0.49328(18) 0.04125(18) 0.84171(18) 0.0396(12) Uani 1 1 d .
H23A H 0.4854 0.0724 0.8283 0.048 Uiso 1 1 calc R
C24 C 0.53597(17) 0.01734(17) 0.82992(17) 0.0320(11) Uani 1 1 d .
C25 C 0.58377(18) 0.08055(17) 0.77900(17) 0.0374(12) Uani 1 1 d .
H25A H 0.5518 0.0960 0.7719 0.045 Uiso 1 1 calc R
H25B H 0.6017 0.0773 0.7477 0.045 Uiso 1 1 calc R
C26 C 0.61295(17) 0.11399(17) 0.81348(18) 0.0322(11) Uani 1 1 d .
O1 O 0.62404(11) 0.09824(10) 0.85441(10) 0.0272(7) Uani 1 1 d .
O2 O 0.62312(13) 0.15505(11) 0.79718(12) 0.0408(9) Uani 1 1 d .
B1 B 1.0250(3) 0.6540(3) 0.7190(3) 0.062(2) Uani 1 1 d .
F1 F 1.05045(13) 0.69637(14) 0.71440(17) 0.1012(15) Uani 1 1 d .
F2 F 0.97676(15) 0.66313(15) 0.7108(2) 0.136(2) Uani 1 1 d .
F3 F 1.0353(2) 0.63367(17) 0.76195(17) 0.1305(19) Uani 1 1 d .
F4 F 1.04031(19) 0.62202(18) 0.68386(17) 0.1279(17) Uani 1 1 d .
O1W O 0.9014(3) -0.0360(4) 0.9771(4) 0.116(4) Uani 0.50 1 d PU
O2W O 1.1291(5) 0.6291(5) 0.8709(5) 0.182(9) Uani 0.50 3 d SPU
O3W O 0.7733(4) -0.2267(4) 0.7733(4) 0.100(5) Uani 0.50 3 d SPU
O4W O 0.8032(6) -0.1844(7) 0.7583(6) 0.166(5) Uani 0.50 1 d PU
O5W O 0.8348(3) -0.1433(3) 0.7745(3) 0.143(3) Uani 1 1 d U
O6W O 0.8622(3) -0.1039(4) 0.8174(4) 0.171(4) Uani 1 1 d U
O7W O 0.8639(5) -0.0665(5) 0.8546(6) 0.277(6) Uani 1 1 d U
O8W O 0.8146(15) -0.1854(15) 0.8146(15) 0.145(7) Uani 0.25 3 d SPU
O9W O 0.9426(9) -0.0574(9) 0.9426(9) 0.119(9) Uani 0.25 3 d SPU
O10W O 0.8488(6) -0.1512(6) 0.8488(6) 0.148(6) Uani 0.50 3 d SPU
O11W O 0.8362(3) 0.0708(4) 0.8940(3) 0.196(3) Uani 1 1 d U
O12W O 0.80188(19) 0.06129(17) 0.9328(2) 0.0920(16) Uani 1 1 d U
O13W O 1.0523(4) 0.6450(4) 0.5597(4) 0.231(4) Uani 1 1 d U
O14W O 1.0180(3) 0.6640(2) 0.5937(2) 0.129(2) Uani 1 1 d U

loop_
_atom_site_aniso_label
_atom_site_aniso_U_11
_atom_site_aniso_U_22
_atom_site_aniso_U_33
_atom_site_aniso_U_23
_atom_site_aniso_U_13
_atom_site_aniso_U_12
Zn1 0.0286(3) 0.0280(3) 0.0270(3) 0.0018(2) 0.0042(2) 0.0014(2)
N1 0.031(2) 0.037(2) 0.030(2) 0.0005(19) 0.0063(18) 0.0031(18)
N2 0.034(2) 0.031(2) 0.034(2) 0.0015(18) 0.0007(19) 0.0013(18)
N3 0.039(2) 0.044(3) 0.038(2) -0.007(2) -0.002(2) -0.011(2)
N4 0.034(2) 0.034(2) 0.032(2) -0.0014(19) 0.0063(19) 0.0036(19)
N5 0.044(3) 0.053(3) 0.042(3) 0.004(2) 0.020(2) 0.004(2)
N6 0.032(2) 0.023(2) 0.026(2) -0.0001(16) 0.0024(17) -0.0034(17)
N7 0.039(2) 0.029(2) 0.030(2) 0.0075(18) 0.0001(19) 0.0016(19)
C1 0.037(3) 0.030(3) 0.044(3) 0.003(2) 0.001(2) -0.002(2)
C2 0.036(3) 0.038(3) 0.035(3) -0.005(2) 0.003(2) 0.003(2)
C3 0.035(3) 0.041(3) 0.030(3) -0.003(2) 0.001(2) 0.004(2)
C4 0.054(4) 0.042(3) 0.036(3) 0.001(2) -0.005(3) -0.007(3)
C5 0.071(4) 0.053(4) 0.045(4) 0.008(3) -0.012(3) -0.007(3)
C6 0.073(5) 0.075(5) 0.042(4) 0.002(3) -0.015(3) 0.002(4)
C7 0.051(4) 0.059(4) 0.044(3) -0.010(3) -0.012(3) -0.005(3)
C8 0.036(3) 0.045(3) 0.036(3) -0.001(3) 0.000(2) -0.002(2)
C9 0.038(3) 0.037(3) 0.046(3) 0.003(2) 0.014(2) 0.001(2)
C10 0.036(3) 0.044(3) 0.033(3) -0.002(2) 0.013(2) 0.008(2)
C11 0.039(3) 0.035(3) 0.032(3) -0.003(2) 0.002(2) 0.004(2)
C12 0.036(3) 0.046(3) 0.036(3) -0.003(3) -0.002(2) 0.004(3)
C13 0.045(3) 0.051(4) 0.054(4) -0.008(3) -0.011(3) 0.006(3)
C14 0.063(4) 0.057(4) 0.047(4) -0.020(3) -0.004(3) 0.007(3)
C15 0.065(4) 0.070(4) 0.038(3) -0.010(3) 0.012(3) 0.017(4)
C16 0.047(3) 0.046(3) 0.034(3) -0.004(3) 0.010(3) 0.004(3)
C17 0.040(3) 0.037(3) 0.034(3) 0.004(2) 0.008(2) 0.000(2)
C18 0.031(3) 0.030(3) 0.030(3) 0.000(2) 0.001(2) 0.005(2)
C19 0.027(2) 0.024(2) 0.028(3) -0.0023(19) 0.000(2) -0.0029(19)
C20 0.035(3) 0.025(2) 0.033(3) 0.001(2) -0.002(2) -0.004(2)
C21 0.033(3) 0.039(3) 0.043(3) 0.001(2) 0.007(2) 0.000(2)
C22 0.034(3) 0.037(3) 0.047(3) -0.006(3) 0.001(2) 0.004(2)
C23 0.038(3) 0.033(3) 0.048(3) 0.002(2) -0.004(2) 0.006(2)
C24 0.035(3) 0.029(3) 0.032(3) -0.003(2) 0.002(2) -0.001(2)
C25 0.040(3) 0.036(3) 0.036(3) 0.006(2) -0.006(2) -0.001(2)
C26 0.031(3) 0.026(3) 0.039(3) 0.004(2) 0.004(2) 0.001(2)
O1 0.0330(18) 0.0263(17) 0.0223(16) 0.0010(14) -0.0018(14) -0.0031(14)
O2 0.050(2) 0.0329(19) 0.040(2) 0.0098(16) -0.0010(17) -0.0059(17)
B1 0.048(5) 0.045(5) 0.092(6) 0.024(4) 0.015(4) 0.005(4)
F1 0.061(2) 0.078(3) 0.165(4) 0.052(3) -0.023(3) -0.008(2)
F2 0.052(3) 0.071(3) 0.284(7) 0.040(3) 0.016(3) -0.002(2)
F3 0.197(5) 0.102(3) 0.093(3) 0.037(3) 0.033(3) 0.036(3)
F4 0.150(4) 0.116(4) 0.118(4) -0.031(3) -0.031(3) 0.058(3)
O1W 0.078(6) 0.166(9) 0.102(7) 0.045(6) 0.063(5) 0.079(6)
O2W 0.182(9) 0.182(9) 0.182(9) 0.046(8) 0.046(8) -0.046(8)
O3W 0.100(5) 0.100(5) 0.100(5) 0.002(6) 0.002(6) 0.002(6)
O4W 0.169(9) 0.177(9) 0.151(9) 0.013(9) 0.020(8) 0.021(8)
O5W 0.134(6) 0.163(6) 0.132(5) 0.106(5) 0.086(5) 0.086(5)
O6W 0.119(5) 0.210(8) 0.183(8) 0.144(7) 0.040(6) 0.036(6)
O7W 0.274(10) 0.249(11) 0.309(12) 0.028(9) 0.062(10) 0.012(9)
O8W 0.145(7) 0.145(7) 0.145(7) 0.036(6) 0.036(6) 0.036(6)
O9W 0.119(9) 0.119(9) 0.119(9) 0.021(8) 0.021(8) 0.021(8)
O10W 0.148(6) 0.148(6) 0.148(6) 0.033(6) 0.033(6) 0.033(6)
O11W 0.159(6) 0.221(8) 0.206(8) 0.035(7) -0.012(6) -0.035(6)
O12W 0.086(4) 0.073(3) 0.117(4) 0.011(3) -0.017(3) -0.033(3)
O13W 0.234(9) 0.239(9) 0.220(9) -0.019(7) 0.010(8) 0.044(7)
O14W 0.133(5) 0.136(5) 0.116(5) 0.014(4) -0.010(4) 0.038(4)

loop_
_atom_type_symbol
_atom_type_description
_atom_type_scat_dispersion_real
_atom_type_scat_dispersion_imag
_atom_type_scat_source
C C 0.0033 0.0016 'International Tables Vol C Tables 4.2.6.8 and 6.1.1.4'
H H 0.0000 0.0000 'International Tables Vol C Tables 4.2.6.8 and 6.1.1.4'
B B 0.0013 0.0007 'International Tables Vol C Tables 4.2.6.8 and 6.1.1.4'
N N 0.0061 0.0033 'International Tables Vol C Tables 4.2.6.8 and 6.1.1.4'
O O 0.0106 0.0060 'International Tables Vol C Tables 4.2.6.8 and 6.1.1.4'
F F 0.0171 0.0103 'International Tables Vol C Tables 4.2.6.8 and 6.1.1.4'
Zn Zn 0.2839 1.4301 'International Tables Vol C Tables 4.2.6.8 and 6.1.1.4'

loop_
_geom_angle_atom_site_label_1
_geom_angle_atom_site_label_2
_geom_angle_atom_site_label_3
_geom_angle
_geom_angle_site_symmetry_1
_geom_angle_site_symmetry_3
O1 Zn1 N4 109.04(14) 24_647 .
O1 Zn1 N2 108.54(14) 24_647 .
N4 Zn1 N2 116.70(15) . .
O1 Zn1 N6 98.21(13) 24_647 .
N4 Zn1 N6 110.10(14) . .
N2 Zn1 N6 112.59(14) . .
O1 Zn1 N1 172.86(12) 24_647 .
N4 Zn1 N1 74.32(14) . .
N2 Zn1 N1 74.58(14) . .
N6 Zn1 N1 74.66(13) . .
C1 N1 C17 114.3(4) . .
C1 N1 C9 113.8(4) . .
C17 N1 C9 113.9(4) . .
C1 N1 Zn1 105.2(3) . .
C17 N1 Zn1 104.3(3) . .
C9 N1 Zn1 103.7(3) . .
C2 N2 C3 103.8(4) . .
C2 N2 Zn1 118.4(3) . .
C3 N2 Zn1 137.5(3) . .
C2 N3 C8 107.8(4) . .
C2 N3 H3A 126.1 . .
C8 N3 H3A 126.1 . .
C10 N4 C11 106.8(4) . .
C10 N4 Zn1 118.0(3) . .
C11 N4 Zn1 135.1(3) . .
C10 N5 C16 108.0(4) . .
C10 N5 H5B 126.0 . .
C16 N5 H5B 126.0 . .
C18 N6 C19 104.6(4) . .
C18 N6 Zn1 118.4(3) . .
C19 N6 Zn1 136.6(3) . .
C18 N7 C24 106.7(4) . .
C18 N7 C25 126.1(4) . .
C24 N7 C25 125.7(4) . .
N1 C1 C2 109.3(4) . .
N1 C1 H1A 109.8 . .
C2 C1 H1A 109.8 . .
N1 C1 H1B 109.8 . .
C2 C1 H1B 109.8 . .
H1A C1 H1B 108.3 . .
N3 C2 N2 112.8(4) . .
N3 C2 C1 123.9(4) . .
N2 C2 C1 123.3(4) . .
C8 C3 N2 110.0(4) . .
C8 C3 C4 119.5(5) . .
N2 C3 C4 130.5(5) . .
C5 C4 C3 117.4(5) . .
C5 C4 H4A 121.3 . .
C3 C4 H4A 121.3 . .
C4 C5 C6 122.9(6) . .
C4 C5 H5A 118.6 . .
C6 C5 H5A 118.6 . .
C5 C6 C7 120.6(5) . .
C5 C6 H6A 119.7 . .
C7 C6 H6A 119.7 . .
C6 C7 C8 116.3(5) . .
C6 C7 H7A 121.9 . .
C8 C7 H7A 121.9 . .
N3 C8 C3 105.6(4) . .
N3 C8 C7 131.0(5) . .
C3 C8 C7 123.4(5) . .
N1 C9 C10 106.0(4) . .
N1 C9 H9A 110.5 . .
C10 C9 H9A 110.5 . .
N1 C9 H9B 110.5 . .
C10 C9 H9B 110.5 . .
H9A C9 H9B 108.7 . .
N4 C10 N5 111.6(5) . .
N4 C10 C9 123.8(4) . .
N5 C10 C9 124.7(4) . .
C12 C11 N4 132.2(5) . .
C12 C11 C16 119.7(5) . .
N4 C11 C16 108.2(4) . .
C11 C12 C13 117.7(5) . .
C11 C12 H12A 121.2 . .
C13 C12 H12A 121.2 . .
C12 C13 C14 121.8(5) . .
C12 C13 H13A 119.1 . .
C14 C13 H13A 119.1 . .
C15 C14 C13 121.6(5) . .
C15 C14 H14A 119.2 . .
C13 C14 H14A 119.2 . .
C14 C15 C16 116.3(5) . .
C14 C15 H15A 121.9 . .
C16 C15 H15A 121.9 . .
C15 C16 N5 131.5(5) . .
C15 C16 C11 123.0(5) . .
N5 C16 C11 105.5(4) . .
N1 C17 C18 108.0(4) . .
N1 C17 H17A 110.1 . .
C18 C17 H17A 110.1 . .
N1 C17 H17B 110.1 . .
C18 C17 H17B 110.1 . .
H17A C17 H17B 108.4 . .
N6 C18 N7 113.9(4) . .
N6 C18 C17 122.5(4) . .
N7 C18 C17 123.6(4) . .
C24 C19 C20 120.2(4) . .
C24 C19 N6 109.2(4) . .
C20 C19 N6 130.6(4) . .
C21 C20 C19 116.9(4) . .
C21 C20 H20A 121.6 . .
C19 C20 H20A 121.6 . .
C22 C21 C20 122.9(5) . .
C22 C21 H21A 118.6 . .
C20 C21 H21A 118.6 . .
C21 C22 C23 120.5(5) . .
C21 C22 H22A 119.7 . .
C23 C22 H22A 119.7 . .
C24 C23 C22 116.5(5) . .
C24 C23 H23A 121.7 . .
C22 C23 H23A 121.7 . .
C23 C24 C19 123.0(4) . .
C23 C24 N7 131.4(4) . .
C19 C24 N7 105.6(4) . .
N7 C25 C26 112.8(4) . .
N7 C25 H25A 109.0 . .
C26 C25 H25A 109.0 . .
N7 C25 H25B 109.0 . .
C26 C25 H25B 109.0 . .
H25A C25 H25B 107.8 . .
O1 C26 O2 125.9(5) . .
O1 C26 C25 118.4(4) . .
O2 C26 C25 115.8(4) . .
C26 O1 Zn1 118.7(3) . 18_756
F3 B1 F1 109.2(7) . .
F3 B1 F2 115.4(7) . .
F1 B1 F2 108.9(6) . .
F3 B1 F4 106.8(6) . .
F1 B1 F4 108.8(6) . .
F2 B1 F4 107.5(7) . .
O4W O3W O4W 86.4(13) 5_546 .
O4W O3W O4W 86.4(13) 5_546 9_645
O4W O3W O4W 86.4(13) . 9_645
O5W O4W O3W 146.5(15) . .
O5W O4W O8W 66.8(19) . .
O3W O4W O8W 80(2) . .
O4W O5W O8W 59(2) . .
O4W O5W O6W 155.4(8) . .
O8W O5W O6W 97(2) . .
O7W O6W O10W 101.9(12) . .
O7W O6W O5W 156.6(9) . .
O10W O6W O5W 76.3(12) . .
O4W O8W O4W 80(3) . 5_546
O4W O8W O4W 80(3) . 9_645
O4W O8W O4W 80(3) 5_546 9_645
O4W O8W O10W 132(2) . .
O4W O8W O10W 132(2) 5_546 .
O4W O8W O10W 132(2) 9_645 .
O4W O8W O5W 122(2) . 5_546
O4W O8W O5W 54.1(7) 5_546 5_546
O4W O8W O5W 118(2) 9_645 5_546
O10W O8W O5W 78(2) . 5_546
O4W O8W O5W 54.1(7) . .
O4W O8W O5W 118(2) 5_546 .
O4W O8W O5W 122(2) 9_645 .
O10W O8W O5W 78(2) . .
O5W O8W O5W 115.8(16) 5_546 .
O4W O8W O5W 118(2) . 9_645
O4W O8W O5W 122(2) 5_546 9_645
O4W O8W O5W 54.1(7) 9_645 9_645
O10W O8W O5W 78(2) . 9_645
O5W O8W O5W 115.8(16) 5_546 9_645
O5W O8W O5W 115.8(16) . 9_645
O1W O9W O1W 117.9(8) 9_645 .
O1W O9W O1W 117.9(8) 9_645 5_546
O1W O9W O1W 117.9(8) . 5_546
O6W O10W O6W 111.9(10) 9_645 5_546
O6W O10W O6W 111.9(10) 9_645 .
O6W O10W O6W 111.9(10) 5_546 .
O6W O10W O8W 106.9(12) 9_645 .
O6W O10W O8W 106.9(12) 5_546 .
O6W O10W O8W 106.9(12) . .

loop_
_geom_bond_atom_site_label_1
_geom_bond_atom_site_label_2
_geom_bond_distance
_geom_bond_site_symmetry_2
Zn1 O1 2.023(3) 24_647
Zn1 N4 2.032(4) .
Zn1 N2 2.040(4) .
Zn1 N6 2.067(4) .
Zn1 N1 2.466(4) .
N1 C1 1.458(6) .
N1 C17 1.463(5) .
N1 C9 1.471(6) .
N2 C2 1.342(6) .
N2 C3 1.396(6) .
N3 C2 1.334(6) .
N3 C8 1.374(6) .
N3 H3A 0.8800 .
N4 C10 1.323(6) .
N4 C11 1.398(6) .
N5 C10 1.352(6) .
N5 C16 1.391(6) .
N5 H5B 0.8800 .
N6 C18 1.320(5) .
N6 C19 1.405(5) .
N7 C18 1.332(5) .
N7 C24 1.402(6) .
N7 C25 1.488(5) .
C1 C2 1.482(6) .
C1 H1A 0.9900 .
C1 H1B 0.9900 .
C3 C8 1.381(6) .
C3 C4 1.401(7) .
C4 C5 1.374(7) .
C4 H4A 0.9500 .
C5 C6 1.384(7) .
C5 H5A 0.9500 .
C6 C7 1.390(8) .
C6 H6A 0.9500 .
C7 C8 1.394(7) .
C7 H7A 0.9500 .
C9 C10 1.490(7) .
C9 H9A 0.9900 .
C9 H9B 0.9900 .
C11 C12 1.372(6) .
C11 C16 1.405(7) .
C12 C13 1.378(7) .
C12 H12A 0.9500 .
C13 C14 1.388(7) .
C13 H13A 0.9500 .
C14 C15 1.372(8) .
C14 H14A 0.9500 .
C15 C16 1.374(7) .
C15 H15A 0.9500 .
C17 C18 1.508(6) .
C17 H17A 0.9900 .
C17 H17B 0.9900 .
C19 C24 1.383(6) .
C19 C20 1.388(6) .
C20 C21 1.380(6) .
C20 H20A 0.9500 .
C21 C22 1.369(6) .
C21 H21A 0.9500 .
C22 C23 1.398(7) .
C22 H22A 0.9500 .
C23 C24 1.375(6) .
C23 H23A 0.9500 .
C25 C26 1.535(6) .
C25 H25A 0.9900 .
C25 H25B 0.9900 .
C26 O1 1.236(5) .
C26 O2 1.238(5) .
O1 Zn1 2.023(3) 18_756
B1 F3 1.328(9) .
B1 F1 1.357(8) .
B1 F2 1.358(8) .
B1 F4 1.364(9) .
O1W O9W 1.580(10) .
O3W O4W 1.473(19) 5_546
O3W O4W 1.473(19) .
O3W O4W 1.473(19) 9_645
O4W O5W 1.482(17) .
O4W O8W 1.57(4) .
O5W O8W 1.681(15) .
O5W O6W 1.759(13) .
O6W O7W 1.442(15) .
O6W O10W 1.593(11) .
O8W O4W 1.57(4) 5_546
O8W O4W 1.57(4) 9_645
O8W O10W 1.62(6) .
O8W O5W 1.681(15) 5_546
O8W O5W 1.681(15) 9_645
O9W O1W 1.580(10) 9_645
O9W O1W 1.580(10) 5_546
O10W O6W 1.593(11) 9_645
O10W O6W 1.593(11) 5_546
O11W O12W 1.436(9) .
O13W O14W 1.416(10) .

loop_
_geom_torsion_atom_site_label_1
_geom_torsion_atom_site_label_2
_geom_torsion_atom_site_label_3
_geom_torsion_atom_site_label_4
_geom_torsion
_geom_torsion_site_symmetry_1
_geom_torsion_site_symmetry_4
O1 Zn1 N1 C1 91.1(10) 24_647 .
N4 Zn1 N1 C1 -149.9(3) . .
N2 Zn1 N1 C1 -25.7(3) . .
N6 Zn1 N1 C1 93.6(3) . .
O1 Zn1 N1 C17 -29.5(11) 24_647 .
N4 Zn1 N1 C17 89.5(3) . .
N2 Zn1 N1 C17 -146.3(3) . .
N6 Zn1 N1 C17 -27.0(3) . .
O1 Zn1 N1 C9 -149.0(9) 24_647 .
N4 Zn1 N1 C9 -30.0(3) . .
N2 Zn1 N1 C9 94.1(3) . .
N6 Zn1 N1 C9 -146.6(3) . .
O1 Zn1 N2 C2 -157.1(3) 24_647 .
N4 Zn1 N2 C2 79.2(4) . .
N6 Zn1 N2 C2 -49.5(4) . .
N1 Zn1 N2 C2 16.2(3) . .
O1 Zn1 N2 C3 15.0(5) 24_647 .
N4 Zn1 N2 C3 -108.6(4) . .
N6 Zn1 N2 C3 122.6(4) . .
N1 Zn1 N2 C3 -171.7(5) . .
O1 Zn1 N4 C10 -171.6(3) 24_647 .
N2 Zn1 N4 C10 -48.3(4) . .
N6 Zn1 N4 C10 81.7(4) . .
N1 Zn1 N4 C10 15.0(3) . .
O1 Zn1 N4 C11 12.8(5) 24_647 .
N2 Zn1 N4 C11 136.1(4) . .
N6 Zn1 N4 C11 -93.9(4) . .
N1 Zn1 N4 C11 -160.6(5) . .
O1 Zn1 N6 C18 -168.2(3) 24_647 .
N4 Zn1 N6 C18 -54.4(4) . .
N2 Zn1 N6 C18 77.8(3) . .
N1 Zn1 N6 C18 12.1(3) . .
O1 Zn1 N6 C19 20.7(4) 24_647 .
N4 Zn1 N6 C19 134.5(4) . .
N2 Zn1 N6 C19 -93.4(4) . .
N1 Zn1 N6 C19 -159.0(4) . .
C17 N1 C1 C2 143.5(4) . .
C9 N1 C1 C2 -83.2(5) . .
Zn1 N1 C1 C2 29.7(4) . .
C8 N3 C2 N2 -1.7(6) . .
C8 N3 C2 C1 177.8(4) . .
C3 N2 C2 N3 1.0(5) . .
Zn1 N2 C2 N3 175.5(3) . .
C3 N2 C2 C1 -178.5(4) . .
Zn1 N2 C2 C1 -3.9(6) . .
N1 C1 C2 N3 159.2(4) . .
N1 C1 C2 N2 -21.4(6) . .
C2 N2 C3 C8 0.1(5) . .
Zn1 N2 C3 C8 -172.8(3) . .
C2 N2 C3 C4 180.0(5) . .
Zn1 N2 C3 C4 7.1(8) . .
C8 C3 C4 C5 0.3(8) . .
N2 C3 C4 C5 -179.6(5) . .
C3 C4 C5 C6 -0.4(9) . .
C4 C5 C6 C7 0.4(10) . .
C5 C6 C7 C8 -0.3(9) . .
C2 N3 C8 C3 1.6(5) . .
C2 N3 C8 C7 -179.2(5) . .
N2 C3 C8 N3 -1.0(5) . .
C4 C3 C8 N3 179.1(4) . .
N2 C3 C8 C7 179.7(5) . .
C4 C3 C8 C7 -0.2(8) . .
C6 C7 C8 N3 -178.9(5) . .
C6 C7 C8 C3 0.2(8) . .
C1 N1 C9 C10 150.9(4) . .
C17 N1 C9 C10 -75.6(5) . .
Zn1 N1 C9 C10 37.1(4) . .
C11 N4 C10 N5 0.2(5) . .
Zn1 N4 C10 N5 -176.5(3) . .
C11 N4 C10 C9 -179.7(4) . .
Zn1 N4 C10 C9 3.6(6) . .
C16 N5 C10 N4 -0.2(6) . .
C16 N5 C10 C9 179.8(5) . .
N1 C9 C10 N4 -32.2(6) . .
N1 C9 C10 N5 147.8(5) . .
C10 N4 C11 C12 179.4(5) . .
Zn1 N4 C11 C12 -4.7(8) . .
C10 N4 C11 C16 -0.2(5) . .
Zn1 N4 C11 C16 175.7(3) . .
N4 C11 C12 C13 179.6(5) . .
C16 C11 C12 C13 -0.9(7) . .
C11 C12 C13 C14 -0.6(8) . .
C12 C13 C14 C15 1.3(9) . .
C13 C14 C15 C16 -0.5(8) . .
C14 C15 C16 N5 -179.4(6) . .
C14 C15 C16 C11 -1.0(8) . .
C10 N5 C16 C15 178.6(6) . .
C10 N5 C16 C11 0.0(6) . .
C12 C11 C16 C15 1.8(8) . .
N4 C11 C16 C15 -178.6(5) . .
C12 C11 C16 N5 -179.5(4) . .
N4 C11 C16 N5 0.1(5) . .
C1 N1 C17 C18 -79.2(5) . .
C9 N1 C17 C18 147.6(4) . .
Zn1 N1 C17 C18 35.2(4) . .
C19 N6 C18 N7 0.0(5) . .
Zn1 N6 C18 N7 -173.7(3) . .
C19 N6 C18 C17 179.4(4) . .
Zn1 N6 C18 C17 5.7(6) . .
C24 N7 C18 N6 0.5(5) . .
C25 N7 C18 N6 167.3(4) . .
C24 N7 C18 C17 -178.8(4) . .
C25 N7 C18 C17 -12.1(7) . .
N1 C17 C18 N6 -31.7(6) . .
N1 C17 C18 N7 147.6(4) . .
C18 N6 C19 C24 -0.6(5) . .
Zn1 N6 C19 C24 171.3(3) . .
C18 N6 C19 C20 -178.3(5) . .
Zn1 N6 C19 C20 -6.3(7) . .
C24 C19 C20 C21 0.0(6) . .
N6 C19 C20 C21 177.5(4) . .
C19 C20 C21 C22 -0.5(7) . .
C20 C21 C22 C23 0.8(8) . .
C21 C22 C23 C24 -0.6(7) . .
C22 C23 C24 C19 0.2(7) . .
C22 C23 C24 N7 -178.2(5) . .
C20 C19 C24 C23 0.1(7) . .
N6 C19 C24 C23 -177.8(4) . .
C20 C19 C24 N7 178.9(4) . .
N6 C19 C24 N7 0.9(5) . .
C18 N7 C24 C23 177.7(5) . .
C25 N7 C24 C23 10.9(8) . .
C18 N7 C24 C19 -0.9(5) . .
C25 N7 C24 C19 -167.7(4) . .
C18 N7 C25 C26 -76.5(6) . .
C24 N7 C25 C26 87.8(5) . .
N7 C25 C26 O1 -3.5(6) . .
N7 C25 C26 O2 176.8(4) . .
O2 C26 O1 Zn1 7.2(6) . 18_756
C25 C26 O1 Zn1 -172.5(3) . 18_756
O4W O3W O4W O5W 37.1(18) 5_546 .
O4W O3W O4W O5W -49.5(16) 9_645 .
O4W O3W O4W O8W 43.3(6) 5_546 .
O4W O3W O4W O8W -43.3(6) 9_645 .
O3W O4W O5W O8W 6.6(18) . .
O3W O4W O5W O6W -9(4) . .
O8W O4W O5W O6W -15(2) . .
O4W O5W O6W O7W -66(3) . .
O8W O5W O6W O7W -79(2) . .
O4W O5W O6W O10W 23(2) . .
O8W O5W O6W O10W 9.4(5) . .
O5W O4W O8W O4W 135.6(15) . 5_546
O3W O4W O8W O4W -40.7(11) . 5_546
O5W O4W O8W O4W -143.0(15) . 9_645
O3W O4W O8W O4W 40.8(11) . 9_645
O5W O4W O8W O10W -3.7(10) . .
O3W O4W O8W O10W -179.988(7) . .
O5W O4W O8W O5W 100(3) . 5_546
O3W O4W O8W O5W -76(3) . 5_546
O3W O4W O8W O5W -176.3(10) . .
O5W O4W O8W O5W -103(3) . 9_645
O3W O4W O8W O5W 81(3) . 9_645
O6W O5W O8W O4W 173.6(9) . .
O4W O5W O8W O4W -51(3) . 5_546
O6W O5W O8W O4W 122(3) . 5_546
O4W O5W O8W O4W 45(4) . 9_645
O6W O5W O8W O4W -142(3) . 9_645
O4W O5W O8W O10W 177.2(7) . .
O6W O5W O8W O10W -9.2(3) . .
O4W O5W O8W O5W -113(4) . 5_546
O6W O5W O8W O5W 61(4) . 5_546
O4W O5W O8W O5W 107(4) . 9_645
O6W O5W O8W O5W -79(3) . 9_645
O7W O6W O10W O6W -97.3(15) . 9_645
O5W O6W O10W O6W 106.6(15) . 9_645
O7W O6W O10W O6W 29.1(19) . 5_546
O5W O6W O10W O6W -126.9(17) . 5_546
O7W O6W O10W O8W 145.9(8) . .
O5W O6W O10W O8W -10.2(4) . .
O4W O8W O10W O6W -106.4(9) . 9_645
O4W O8W O10W O6W 133.6(9) 5_546 9_645
O4W O8W O10W O6W 13.6(9) 9_645 9_645
O5W O8W O10W O6W 130.6(4) 5_546 9_645
O5W O8W O10W O6W -109.4(4) . 9_645
O5W O8W O10W O6W 10.6(4) 9_645 9_645
O4W O8W O10W O6W 133.6(9) . 5_546
O4W O8W O10W O6W 13.6(9) 5_546 5_546
O4W O8W O10W O6W -106.4(9) 9_645 5_546
O5W O8W O10W O6W 10.6(4) 5_546 5_546
O5W O8W O10W O6W 130.6(4) . 5_546
O5W O8W O10W O6W -109.4(4) 9_645 5_546
O4W O8W O10W O6W 13.6(9) . .
O4W O8W O10W O6W -106.4(9) 5_546 .
O4W O8W O10W O6W 133.6(9) 9_645 .
O5W O8W O10W O6W -109.4(4) 5_546 .
O5W O8W O10W O6W 10.6(4) . .
O5W O8W O10W O6W 130.6(4) 9_645 .
